data_4033281
loop_
_publ_author_name
'Fraser, Craig'
'Young, Rowan D.'

_publ_section_title
;
 A stable carbocation generated via 2,5-cyclohexadien-1-one protonation.
;
_journal_name_full 'The Journal of organic chemistry'
_journal_paper_doi 10.1021/acs.joc.7b02668
_journal_year 2017
_chemical_formula_moiety 'C29 H32 F6 O7 S2'
_chemical_formula_sum 'C29 H32 F6 O7 S2'
_chemical_formula_weight 670.69
_space_group_IT_number 2
_symmetry_cell_setting triclinic
_symmetry_space_group_name_Hall '-P 1'
_symmetry_space_group_name_H-M 'P -1'
_atom_sites_solution_hydrogens difmap
_atom_sites_solution_primary direct
_cell_angle_alpha 79.874(5)
_cell_angle_beta 83.488(5)
_cell_angle_gamma 61.399(4)
_cell_formula_units_Z 2
_cell_length_a 9.7072(15)
_cell_length_b 9.9398(16)
_cell_length_c 18.474(3)
_cell_measurement_reflns_used 21729
_cell_measurement_temperature 293
_cell_measurement_theta_max 25.018
_cell_measurement_theta_min 2.241
_cell_volume 1539.7(4)
_computing_cell_refinement 'USER DEFINED CELL REFINEMENT'
_computing_data_collection 'USER DEFINED DATA COLLECTION'
_computing_data_reduction 'USER DEFINED DATA REDUCTION'
_computing_molecular_graphics 'CAMERON (Watkin et al., 1996)'
_computing_publication_material 'CRYSTALS (Betteridge et al., 2003)'
_computing_structure_refinement 'CRYSTALS (Betteridge et al., 2003)'
_computing_structure_solution 'SIR92 (Altomare et al., 1994)'
_diffrn_ambient_temperature 293
_diffrn_measured_fraction_theta_full 0.998
_diffrn_measured_fraction_theta_max 0.998
_diffrn_measurement_device Serial
_diffrn_measurement_device_type Unknown
_diffrn_measurement_method \w/2\q
_diffrn_radiation_monochromator graphite
_diffrn_radiation_type 'Mo K\a'
_diffrn_radiation_wavelength 0.71073
_diffrn_reflns_av_R_equivalents 0.147
_diffrn_reflns_limit_h_max 11
_diffrn_reflns_limit_h_min -11
_diffrn_reflns_limit_k_max 11
_diffrn_reflns_limit_k_min -11
_diffrn_reflns_limit_l_max 21
_diffrn_reflns_limit_l_min -21
_diffrn_reflns_number 21729
_diffrn_reflns_theta_full 25.018
_diffrn_reflns_theta_max 25.018
_diffrn_reflns_theta_min 2.241
_diffrn_standards_number 0
_exptl_absorpt_coefficient_mu 0.254
_exptl_absorpt_correction_type none
_exptl_crystal_colour red
_exptl_crystal_density_diffrn 1.447
_exptl_crystal_density_method 'not measured'
_exptl_crystal_description block
_exptl_crystal_F_000 696
_exptl_crystal_size_max 0.1
_exptl_crystal_size_mid 0.1
_exptl_crystal_size_min 0.1
_refine_diff_density_max 1.23
_refine_diff_density_min -1.39
_refine_ls_extinction_method None
_refine_ls_goodness_of_fit_ref 0.9972
_refine_ls_hydrogen_treatment noref
_refine_ls_matrix_type full
_refine_ls_number_parameters 397
_refine_ls_number_reflns 5400
_refine_ls_number_restraints 0
_refine_ls_R_factor_all 0.1399
_refine_ls_R_factor_gt 0.0663
_refine_ls_shift/su_max 0.0001878
_refine_ls_shift/su_mean 0.0000165
_refine_ls_structure_factor_coef Fsqd
_refine_ls_weighting_details
;
 Method= Modified Sheldrick 
 w=1/[\s^2^(F^2^) + ( 0.03P)^2^ + 2.39P] 
 ,where P=(max(Fo^2^,0) + 2Fc^2^)/3 
;
_refine_ls_weighting_scheme calc
_refine_ls_wR_factor_all 0.1300
_refine_ls_wR_factor_gt 0.1086
_refine_ls_wR_factor_ref 0.1299
_reflns_limit_h_max 11
_reflns_limit_h_min -11
_reflns_limit_k_max 11
_reflns_limit_k_min -11
_reflns_limit_l_max 21
_reflns_limit_l_min 0
_reflns_number_gt 3121
_reflns_number_total 5422
_reflns_threshold_expression I>2.0\s(I)
_oxford_diffrn_Wilson_B_factor 1.29
_oxford_diffrn_Wilson_scale 33.69
_oxford_refine_ls_r_factor_ref 0.1398
_oxford_refine_ls_scale 0.14982(8)
_oxford_reflns_number_all 5401
_oxford_reflns_threshold_expression_ref I>-3.0\s(I)
_cod_data_source_file jo7b02668_si_002.cif
_cod_data_source_block 3
_cod_original_cell_volume 1539.7(2)
_cod_original_sg_symbol_H-M 'P -1 '
_cod_database_code 4033281

loop_
_symmetry_equiv_pos_as_xyz
x,y,z
-x,-y,-z

loop_
_atom_site_label
_atom_site_type_symbol
_atom_site_fract_x
_atom_site_fract_y
_atom_site_fract_z
_atom_site_U_iso_or_equiv
_atom_site_occupancy
_atom_site_adp_type
F11 F 0.7509(4) 0.4007(3) 0.05399(18) 0.0662 1.0000 Uani
F12 F 0.7099(4) 0.2567(3) 0.14562(18) 0.0619 1.0000 Uani
F13 F 0.5364(5) 0.3853(4) 0.06445(17) 0.0696 1.0000 Uani
F21 F 0.6442(3) 0.1443(3) 0.42690(15) 0.0405 1.0000 Uani
F22 F 0.7409(3) 0.1200(3) 0.31656(16) 0.0402 1.0000 Uani
F23 F 0.6564(3) -0.0367(3) 0.37300(16) 0.0436 1.0000 Uani
O11 O 0.4912(3) 0.6859(3) 0.10076(16) 0.0246 1.0000 Uani
O12 O 0.6753(4) 0.5267(4) 0.19890(19) 0.0417 1.0000 Uani
O13 O 0.4272(3) 0.5255(4) 0.19600(15) 0.0258 1.0000 Uani
O21 O 0.4368(4) 0.3912(3) 0.31975(16) 0.0245 1.0000 Uani
O22 O 0.4374(3) 0.1936(3) 0.25774(15) 0.0251 1.0000 Uani
O23 O 0.3299(4) 0.2261(4) 0.38463(16) 0.0305 1.0000 Uani
C11 C 0.0238(5) 1.3314(5) 0.2570(2) 0.0115 1.0000 Uani
C12 C 0.0719(5) 1.3114(5) 0.1824(2) 0.0144 1.0000 Uani
C13 C 0.1692(5) 1.1703(5) 0.1602(2) 0.0107 1.0000 Uani
C14 C 0.2118(5) 1.0398(5) 0.2156(2) 0.0128 1.0000 Uani
C15 C 0.1595(5) 1.0491(5) 0.2905(2) 0.0135 1.0000 Uani
C16 C 0.0679(5) 1.1960(5) 0.3088(2) 0.0139 1.0000 Uani
C21 C -0.0610(5) 1.6157(5) 0.2335(2) 0.0126 1.0000 Uani
C22 C -0.1968(5) 1.7584(5) 0.2325(2) 0.0173 1.0000 Uani
C23 C -0.2016(5) 1.8888(5) 0.1891(2) 0.0183 1.0000 Uani
C24 C -0.0707(5) 1.8785(5) 0.1469(2) 0.0186 1.0000 Uani
C25 C 0.0654(5) 1.7388(5) 0.1478(2) 0.0182 1.0000 Uani
C26 C 0.0711(5) 1.6080(5) 0.1910(2) 0.0154 1.0000 Uani
C31 C -0.1403(5) 1.5011(5) 0.3517(2) 0.0133 1.0000 Uani
C32 C -0.2320(5) 1.4271(4) 0.3783(2) 0.0137 1.0000 Uani
C33 C -0.3047(5) 1.4464(5) 0.4466(2) 0.0196 1.0000 Uani
C34 C -0.2848(5) 1.5345(5) 0.4904(2) 0.0198 1.0000 Uani
C35 C -0.1960(5) 1.6094(5) 0.4644(2) 0.0205 1.0000 Uani
C36 C -0.1253(5) 1.5939(5) 0.3951(2) 0.0181 1.0000 Uani
C41 C 0.2359(5) 1.1566(5) 0.0807(2) 0.0154 1.0000 Uani
C42 C 0.1688(5) 1.3158(5) 0.0331(2) 0.0242 1.0000 Uani
C43 C 0.4150(5) 1.0951(5) 0.0823(2) 0.0213 1.0000 Uani
C44 C 0.1931(5) 1.0564(5) 0.0428(2) 0.0194 1.0000 Uani
C51 C 0.2045(5) 0.9046(5) 0.3484(2) 0.0159 1.0000 Uani
C52 C 0.3830(5) 0.8173(5) 0.3576(2) 0.0216 1.0000 Uani
C53 C 0.1279(5) 0.9492(5) 0.4233(2) 0.0245 1.0000 Uani
C54 C 0.1475(5) 0.7983(5) 0.3267(2) 0.0203 1.0000 Uani
C61 C 0.6413(7) 0.3901(6) 0.1014(3) 0.0375 1.0000 Uani
C71 C 0.6303(6) 0.1092(6) 0.3630(3) 0.0272 1.0000 Uani
S1 S 0.55444(13) 0.54975(13) 0.15433(6) 0.0184 1.0000 Uani
S2 S 0.43610(13) 0.23778(13) 0.32723(6) 0.0203 1.0000 Uani
O1 O 0.3099(3) 0.8951(3) 0.20125(15) 0.0208 1.0000 Uani
C1 C -0.0582(5) 1.4784(5) 0.2795(2) 0.0138 1.0000 Uani
H121 H 0.0376 1.3990 0.1474 0.0177 1.0000 Uiso
H161 H 0.0368 1.2066 0.3578 0.0161 1.0000 Uiso
H221 H -0.2852 1.7671 0.2613 0.0207 1.0000 Uiso
H231 H -0.2947 1.9822 0.1882 0.0216 1.0000 Uiso
H241 H -0.0751 1.9669 0.1166 0.0221 1.0000 Uiso
H251 H 0.1537 1.7328 0.1188 0.0217 1.0000 Uiso
H261 H 0.1638 1.5138 0.1925 0.0177 1.0000 Uiso
H321 H -0.2417 1.3643 0.3491 0.0159 1.0000 Uiso
H331 H -0.3686 1.4011 0.4632 0.0223 1.0000 Uiso
H341 H -0.3328 1.5457 0.5368 0.0238 1.0000 Uiso
H351 H -0.1822 1.6688 0.4943 0.0243 1.0000 Uiso
H361 H -0.0668 1.6443 0.3772 0.0223 1.0000 Uiso
H423 H 0.2112 1.3059 -0.0158 0.0354 1.0000 Uiso
H422 H 0.1940 1.3848 0.0526 0.0360 1.0000 Uiso
H421 H 0.0565 1.3625 0.0320 0.0357 1.0000 Uiso
H431 H 0.4540 1.1114 0.0328 0.0316 1.0000 Uiso
H432 H 0.4370 1.1510 0.1127 0.0317 1.0000 Uiso
H433 H 0.4679 0.9856 0.1006 0.0322 1.0000 Uiso
H441 H 0.2319 1.0548 -0.0075 0.0287 1.0000 Uiso
H442 H 0.0800 1.0979 0.0427 0.0286 1.0000 Uiso
H443 H 0.2395 0.9519 0.0666 0.0293 1.0000 Uiso
H521 H 0.4060 0.7308 0.3968 0.0316 1.0000 Uiso
H522 H 0.4177 0.8854 0.3716 0.0319 1.0000 Uiso
H523 H 0.4353 0.7799 0.3127 0.0319 1.0000 Uiso
H533 H 0.1568 0.8560 0.4581 0.0359 1.0000 Uiso
H532 H 0.1647 1.0134 0.4407 0.0357 1.0000 Uiso
H531 H 0.0157 1.0041 0.4216 0.0360 1.0000 Uiso
H541 H 0.1711 0.7119 0.3662 0.0307 1.0000 Uiso
H542 H 0.0334 0.8544 0.3214 0.0307 1.0000 Uiso
H543 H 0.1968 0.7579 0.2810 0.0307 1.0000 Uiso
H1 H 0.3375 0.8902 0.1577 0.0310 1.0000 Uiso
H131 H 0.4333 0.4758 0.2395 0.0406 1.0000 Uiso

loop_
_atom_site_aniso_label
_atom_site_aniso_U_11
_atom_site_aniso_U_22
_atom_site_aniso_U_33
_atom_site_aniso_U_23
_atom_site_aniso_U_13
_atom_site_aniso_U_12
F11 0.078(3) 0.030(2) 0.075(2) -0.0147(17) 0.055(2) -0.0224(18)
F12 0.076(2) 0.0102(17) 0.072(2) -0.0002(16) 0.030(2) -0.0068(16)
F13 0.135(4) 0.073(3) 0.044(2) -0.0211(18) 0.005(2) -0.081(3)
F21 0.048(2) 0.0354(18) 0.0407(18) -0.0052(14) -0.0230(15) -0.0172(16)
F22 0.0204(16) 0.0395(19) 0.065(2) -0.0175(16) 0.0025(15) -0.0147(14)
F23 0.049(2) 0.0181(17) 0.064(2) -0.0031(15) -0.0157(16) -0.0142(15)
O11 0.0287(19) 0.0101(18) 0.0260(18) 0.0019(14) 0.0020(15) -0.0041(15)
O12 0.034(2) 0.050(2) 0.053(2) 0.0071(19) -0.0233(19) -0.030(2)
O13 0.0138(17) 0.036(2) 0.0196(17) 0.0066(15) 0.0021(14) -0.0092(15)
O21 0.0325(19) 0.0193(19) 0.0246(18) -0.0022(14) -0.0022(15) -0.0144(16)
O22 0.0270(19) 0.036(2) 0.0197(17) -0.0104(15) 0.0002(15) -0.0183(17)
O23 0.031(2) 0.045(2) 0.0265(19) -0.0113(16) 0.0124(16) -0.0268(18)
C11 0.009(2) 0.010(2) 0.016(2) 0.0049(19) -0.0025(19) -0.0064(19)
C12 0.015(2) 0.017(3) 0.017(2) 0.002(2) -0.001(2) -0.013(2)
C13 0.010(2) 0.008(2) 0.015(2) 0.0008(19) -0.0008(18) -0.0053(19)
C14 0.008(2) 0.013(3) 0.021(3) -0.003(2) 0.0004(19) -0.008(2)
C15 0.007(2) 0.014(3) 0.021(3) -0.004(2) 0.0003(19) -0.006(2)
C16 0.011(2) 0.018(3) 0.016(2) -0.002(2) -0.0005(19) -0.010(2)
C21 0.011(2) 0.012(2) 0.015(2) -0.0020(19) -0.0011(19) -0.006(2)
C22 0.016(2) 0.020(3) 0.019(2) -0.005(2) 0.002(2) -0.010(2)
C23 0.014(2) 0.015(3) 0.022(3) -0.004(2) -0.002(2) -0.003(2)
C24 0.025(3) 0.018(3) 0.016(2) 0.001(2) -0.002(2) -0.014(2)
C25 0.018(3) 0.019(3) 0.020(3) -0.004(2) 0.002(2) -0.011(2)
C26 0.011(2) 0.015(3) 0.020(2) -0.006(2) -0.001(2) -0.005(2)
C31 0.011(2) 0.010(2) 0.017(2) 0.0011(19) 0.0001(19) -0.004(2)
C32 0.015(2) 0.004(2) 0.022(3) -0.0008(19) 0.001(2) -0.0041(19)
C33 0.017(2) 0.019(3) 0.023(3) 0.002(2) 0.001(2) -0.010(2)
C34 0.014(2) 0.017(3) 0.019(3) -0.001(2) 0.005(2) -0.001(2)
C35 0.021(3) 0.025(3) 0.018(3) -0.009(2) 0.000(2) -0.011(2)
C36 0.017(3) 0.018(3) 0.020(3) 0.000(2) -0.003(2) -0.009(2)
C41 0.015(2) 0.011(2) 0.018(2) -0.0010(19) 0.003(2) -0.006(2)
C42 0.027(3) 0.024(3) 0.017(2) -0.004(2) 0.007(2) -0.009(2)
C43 0.019(3) 0.024(3) 0.023(3) -0.009(2) 0.007(2) -0.011(2)
C44 0.020(2) 0.018(3) 0.018(2) -0.006(2) -0.001(2) -0.006(2)
C51 0.017(2) 0.008(2) 0.017(2) -0.0007(19) -0.001(2) -0.003(2)
C52 0.017(3) 0.024(3) 0.022(3) 0.001(2) -0.002(2) -0.010(2)
C53 0.027(3) 0.019(3) 0.023(3) 0.003(2) -0.002(2) -0.009(2)
C54 0.021(3) 0.021(3) 0.020(2) -0.001(2) -0.001(2) -0.011(2)
C61 0.047(4) 0.022(3) 0.042(3) -0.009(3) 0.022(3) -0.018(3)
C71 0.031(3) 0.022(3) 0.034(3) -0.005(2) -0.007(3) -0.014(2)
S1 0.0152(6) 0.0153(7) 0.0242(7) -0.0032(5) 0.0001(5) -0.0069(5)
S2 0.0197(7) 0.0241(7) 0.0203(7) -0.0059(5) 0.0002(5) -0.0122(6)
O1 0.0246(18) 0.0102(17) 0.0191(17) -0.0020(13) 0.0045(14) -0.0025(15)
C1 0.010(2) 0.014(3) 0.019(2) 0.000(2) -0.0064(19) -0.006(2)

loop_
_atom_type_symbol
_atom_type_scat_dispersion_real
_atom_type_scat_dispersion_imag
_atom_type_scat_Cromer_Mann_a1
_atom_type_scat_Cromer_Mann_b1
_atom_type_scat_Cromer_Mann_a2
_atom_type_scat_Cromer_Mann_b2
_atom_type_scat_Cromer_Mann_a3
_atom_type_scat_Cromer_Mann_b3
_atom_type_scat_Cromer_Mann_a4
_atom_type_scat_Cromer_Mann_b4
_atom_type_scat_Cromer_Mann_c
_atom_type_scat_source
C 0.0033 0.0016 2.3100 20.8439 1.0200 10.2075 1.5886 0.5687 0.8650 51.6512 0.2156 'International Tables Vol C 4.2.6.8 and 6.1.1.4'
H 0.0000 0.0000 0.4930 10.5109 0.3229 26.1257 0.1402 3.1424 0.0408 57.7998 0.0030 'International Tables Vol C 4.2.6.8 and 6.1.1.4'
O 0.0106 0.0060 3.0485 13.2771 2.2868 5.7011 1.5463 0.3239 0.8670 32.9089 0.2508 'International Tables Vol C 4.2.6.8 and 6.1.1.4'
F 0.0171 0.0103 3.5392 10.2825 2.6412 4.2944 1.5170 0.2615 1.0243 26.1476 0.2776 'International Tables Vol C 4.2.6.8 and 6.1.1.4'
S 0.1246 0.1234 6.9053 1.4679 5.2034 22.2151 1.4379 0.2536 1.5863 56.1720 0.8669 'International Tables Vol C 4.2.6.8 and 6.1.1.4'

loop_
_geom_angle_atom_site_label_1
_geom_angle_atom_site_label_2
_geom_angle_atom_site_label_3
_geom_angle
_geom_angle_publ_flag
S1 O13 H131 125.8 no
C12 C11 C16 117.1(4) yes
C12 C11 C1 122.0(4) yes
C16 C11 C1 120.9(4) yes
C11 C12 C13 123.3(4) yes
C11 C12 H121 117.9 no
C13 C12 H121 118.8 no
C12 C13 C14 116.2(4) yes
C12 C13 C41 121.3(4) yes
C14 C13 C41 122.5(4) yes
C13 C14 C15 123.9(4) yes
C13 C14 O1 121.9(4) yes
C15 C14 O1 114.1(4) yes
C14 C15 C16 116.1(4) yes
C14 C15 C51 122.3(4) yes
C16 C15 C51 121.6(4) yes
C11 C16 C15 123.1(4) yes
C11 C16 H161 118.4 no
C15 C16 H161 118.4 no
C22 C21 C26 118.8(4) yes
C22 C21 C1 119.9(4) yes
C26 C21 C1 121.3(4) yes
C21 C22 C23 120.6(4) yes
C21 C22 H221 120.4 no
C23 C22 H221 119.0 no
C22 C23 C24 119.8(4) yes
C22 C23 H231 118.9 no
C24 C23 H231 121.3 no
C23 C24 C25 120.5(4) yes
C23 C24 H241 119.6 no
C25 C24 H241 119.9 no
C24 C25 C26 120.0(4) yes
C24 C25 H251 120.0 no
C26 C25 H251 120.0 no
C21 C26 C25 120.3(4) yes
C21 C26 H261 119.7 no
C25 C26 H261 120.0 no
C32 C31 C36 119.2(4) yes
C32 C31 C1 120.7(4) yes
C36 C31 C1 120.1(4) yes
C31 C32 C33 120.0(4) yes
C31 C32 H321 119.2 no
C33 C32 H321 120.8 no
C32 C33 C34 120.4(4) yes
C32 C33 H331 119.8 no
C34 C33 H331 119.8 no
C33 C34 C35 120.1(4) yes
C33 C34 H341 120.0 no
C35 C34 H341 119.9 no
C34 C35 C36 120.0(4) yes
C34 C35 H351 120.0 no
C36 C35 H351 119.9 no
C31 C36 C35 120.2(4) yes
C31 C36 H361 119.3 no
C35 C36 H361 120.4 no
C13 C41 C42 110.9(3) yes
C13 C41 C43 108.0(3) yes
C42 C41 C43 107.0(3) yes
C13 C41 C44 112.5(3) yes
C42 C41 C44 105.8(3) yes
C43 C41 C44 112.5(3) yes
C41 C42 H423 110.2 no
C41 C42 H422 110.7 no
H423 C42 H422 108.6 no
C41 C42 H421 110.9 no
H423 C42 H421 108.9 no
H422 C42 H421 107.5 no
C41 C43 H431 108.7 no
C41 C43 H432 109.8 no
H431 C43 H432 108.6 no
C41 C43 H433 111.1 no
H431 C43 H433 108.9 no
H432 C43 H433 109.7 no
C41 C44 H441 110.2 no
C41 C44 H442 110.6 no
H441 C44 H442 108.0 no
C41 C44 H443 111.0 no
H441 C44 H443 107.3 no
H442 C44 H443 109.6 no
C15 C51 C52 110.4(3) yes
C15 C51 C53 110.8(3) yes
C52 C51 C53 107.4(3) yes
C15 C51 C54 110.5(3) yes
C52 C51 C54 110.3(3) yes
C53 C51 C54 107.3(3) yes
C51 C52 H521 107.9 no
C51 C52 H522 109.6 no
H521 C52 H522 108.9 no
C51 C52 H523 110.1 no
H521 C52 H523 109.9 no
H522 C52 H523 110.4 no
C51 C53 H533 108.8 no
C51 C53 H532 110.3 no
H533 C53 H532 108.7 no
C51 C53 H531 111.9 no
H533 C53 H531 108.2 no
H532 C53 H531 108.9 no
C51 C54 H541 108.3 no
C51 C54 H542 109.9 no
H541 C54 H542 108.0 no
C51 C54 H543 112.8 no
H541 C54 H543 109.0 no
H542 C54 H543 108.8 no
F11 C61 F12 107.7(4) yes
F11 C61 F13 108.5(5) yes
F12 C61 F13 107.9(4) yes
F11 C61 S1 110.6(4) yes
F12 C61 S1 110.2(4) yes
F13 C61 S1 112.0(4) yes
F22 C71 F23 108.3(4) yes
F22 C71 F21 107.9(4) yes
F23 C71 F21 108.5(4) yes
F22 C71 S2 110.9(3) yes
F23 C71 S2 110.3(3) yes
F21 C71 S2 110.9(3) yes
C61 S1 O13 101.5(2) yes
C61 S1 O11 104.9(2) yes
O13 S1 O11 110.69(18) yes
C61 S1 O12 105.4(3) yes
O13 S1 O12 113.68(19) yes
O11 S1 O12 118.6(2) yes
C71 S2 O21 100.0(2) yes
C71 S2 O22 105.8(2) yes
O21 S2 O22 112.40(18) yes
C71 S2 O23 105.0(2) yes
O21 S2 O23 111.25(19) yes
O22 S2 O23 119.92(18) yes
C14 O1 H1 113.6 no
C31 C1 C21 116.7(4) yes
C31 C1 C11 121.5(4) yes
C21 C1 C11 121.8(4) yes

loop_
_geom_bond_atom_site_label_1
_geom_bond_atom_site_label_2
_geom_bond_distance
_geom_bond_publ_flag
F11 C61 1.331(5) yes
F12 C61 1.329(6) yes
F13 C61 1.311(6) yes
F21 C71 1.327(5) yes
F22 C71 1.330(5) yes
F23 C71 1.329(5) yes
O11 S1 1.435(3) yes
O12 S1 1.415(3) yes
O13 S1 1.477(3) yes
O13 H131 0.858 no
O21 S2 1.510(3) yes
O22 S2 1.425(3) yes
O23 S2 1.422(3) yes
C11 C12 1.422(5) yes
C11 C16 1.414(5) yes
C11 C1 1.402(6) yes
C12 C13 1.369(5) yes
C12 H121 0.927 no
C13 C14 1.420(5) yes
C13 C41 1.538(5) yes
C14 C15 1.422(6) yes
C14 O1 1.346(5) yes
C15 C16 1.378(5) yes
C15 C51 1.537(6) yes
C16 H161 0.930 no
C21 C22 1.399(6) yes
C21 C26 1.402(6) yes
C21 C1 1.464(5) yes
C22 C23 1.381(6) yes
C22 H221 0.932 no
C23 C24 1.383(6) yes
C23 H231 0.935 no
C24 C25 1.383(6) yes
C24 H241 0.939 no
C25 C26 1.381(6) yes
C25 H251 0.941 no
C26 H261 0.936 no
C31 C32 1.405(5) yes
C31 C36 1.389(6) yes
C31 C1 1.469(6) yes
C32 C33 1.371(6) yes
C32 H321 0.937 no
C33 C34 1.381(6) yes
C33 H331 0.926 no
C34 C35 1.386(6) yes
C34 H341 0.926 no
C35 C36 1.380(6) yes
C35 H351 0.937 no
C36 H361 0.924 no
C41 C42 1.534(6) yes
C41 C43 1.544(6) yes
C41 C44 1.537(6) yes
C42 H423 0.951 no
C42 H422 0.963 no
C42 H421 0.960 no
C43 H431 0.966 no
C43 H432 0.960 no
C43 H433 0.968 no
C44 H441 0.961 no
C44 H442 0.970 no
C44 H443 0.955 no
C51 C52 1.536(6) yes
C51 C53 1.527(6) yes
C51 C54 1.531(6) yes
C52 H521 0.973 no
C52 H522 0.969 no
C52 H523 0.957 no
C53 H533 0.965 no
C53 H532 0.977 no
C53 H531 0.958 no
C54 H541 0.975 no
C54 H542 0.980 no
C54 H543 0.972 no
C61 S1 1.807(5) yes
C71 S2 1.817(5) yes
O1 H1 0.821 no

loop_
_geom_hbond_atom_site_label_D
_geom_hbond_atom_site_label_H
_geom_hbond_atom_site_label_A
_geom_hbond_angle_DHA
_geom_hbond_distance_DH
_geom_hbond_distance_HA
_geom_hbond_distance_DA
_geom_hbond_publ_flag
C52 H523 O1 120.2(3) 0.957 2.332 2.932(7) yes
O1 H1 O11 130.2(2) 0.821 2.224 2.825(7) yes
O1 H1 C44 130.3(2) 0.821 2.534 3.129(7) yes
O13 H131 O21 177.3(2) 0.858 1.566 2.423(7) yes
